data_7720683
loop_
_publ_author_name
'Shibata, Kaname'
'Michiue, Kenji'
'Motuzis, Ignas'
'Elsegood, Mark R. J.'
'Redshaw, Carl'

_publ_section_title
;
 Vanadyl complexes supported by O,O- and N,O-chelate ligation: structures
 and polymerization catalysis.
;
_journal_issue 14
_journal_name_full 'Dalton transactions (Cambridge, England : 2003)'
_journal_page_first 5644
_journal_page_last 5666
_journal_paper_doi 10.1039/d6dt00387g
_journal_volume 55
_journal_year 2026
_chemical_formula_moiety 'C29 H32 Br4 N O4 V'
_chemical_formula_sum 'C29 H32 Br4 N O4 V'
_chemical_formula_weight 829.13
_space_group_crystal_system triclinic
_space_group_IT_number 2
_space_group_name_Hall '-P 1'
_space_group_name_H-M_alt 'P -1'
_atom_sites_solution_hydrogens geom
_atom_sites_solution_primary iterative
_audit_creation_method SHELXL-2018/3
_audit_update_record
;
2026-01-19 deposited with the CCDC.	2026-03-10 downloaded from the CCDC.
;
_cell_angle_alpha 95.0549(7)
_cell_angle_beta 90.9208(7)
_cell_angle_gamma 96.0612(7)
_cell_formula_units_Z 2
_cell_length_a 9.52053(7)
_cell_length_b 11.43949(10)
_cell_length_c 14.40070(13)
_cell_measurement_reflns_used 37235
_cell_measurement_temperature 100(2)
_cell_measurement_theta_max 76.17
_cell_measurement_theta_min 3.05
_cell_volume 1553.04(2)
_computing_cell_refinement 'CrysAlisPro 1.171.41.122a (Rigaku OD, 2021)'
_computing_data_collection 'CrysAlisPro 1.171.41.122a (Rigaku OD, 2021)'
_computing_data_reduction 'CrysAlisPro 1.171.41.122a (Rigaku OD, 2021)'
_computing_molecular_graphics 'Bruker SHELXTL'
_computing_publication_material 'Bruker SHELXTL'
_computing_structure_refinement 'SHELXL-2018/3 (Sheldrick, 2018)'
_computing_structure_solution 'SHELXT-2018/2 (Sheldrick, 2015)'
_diffrn_ambient_temperature 100(2)
_diffrn_detector_area_resol_mean 10
_diffrn_measured_fraction_theta_full 0.995
_diffrn_measured_fraction_theta_max 0.993
_diffrn_measurement_device 'four-circle diffractometer'
_diffrn_measurement_device_type
; 
Rigaku 007HF diffractometer with HF Varimax confocal mirrors, 
an UG2 goniometer and HyPix 6000HE detector. 
;
_diffrn_measurement_method 'profile data from \w-scans'
_diffrn_radiation_collimation 0.3
_diffrn_radiation_type CuK\a
_diffrn_radiation_wavelength 1.54178
_diffrn_reflns_av_R_equivalents 0.0373
_diffrn_reflns_av_unetI/netI 0.0172
_diffrn_reflns_Laue_measured_fraction_full 0.995
_diffrn_reflns_Laue_measured_fraction_max 0.993
_diffrn_reflns_limit_h_max 9
_diffrn_reflns_limit_h_min -11
_diffrn_reflns_limit_k_max 13
_diffrn_reflns_limit_k_min -13
_diffrn_reflns_limit_l_max 17
_diffrn_reflns_limit_l_min -17
_diffrn_reflns_number 41012
_diffrn_reflns_point_group_measured_fraction_full 0.995
_diffrn_reflns_point_group_measured_fraction_max 0.993
_diffrn_reflns_theta_full 67.679
_diffrn_reflns_theta_max 70.039
_diffrn_reflns_theta_min 3.082
_diffrn_source 'Rotating anode'
_exptl_absorpt_coefficient_mu 8.978
_exptl_absorpt_correction_T_max 1.000
_exptl_absorpt_correction_T_min 0.290
_exptl_absorpt_correction_type multi-scan
_exptl_absorpt_process_details
; 
CrysAlisPro 1.171.41.122a (Rigaku Oxford Diffraction, 2021) 
Empirical absorption correction using spherical harmonics, 
implemented in SCALE3 ABSPACK scaling algorithm. 
;
_exptl_crystal_colour 'dark yellow'
_exptl_crystal_density_diffrn 1.773
_exptl_crystal_density_method 'not measured'
_exptl_crystal_description block
_exptl_crystal_F_000 816
_exptl_crystal_recrystallization_method 'Re-crystallisation from solvent: acetonitrile'
_exptl_crystal_size_max 0.220
_exptl_crystal_size_mid 0.180
_exptl_crystal_size_min 0.090
_refine_diff_density_max 0.531
_refine_diff_density_min -0.632
_refine_diff_density_rms 0.075
_refine_ls_extinction_coef 0.00066(6)
_refine_ls_extinction_expression Fc^*^=kFc[1+0.001xFc^2^\l^3^/sin(2\q)]^-1/4^
_refine_ls_extinction_method 'SHELXL-2018/3 (Sheldrick 2018)'
_refine_ls_goodness_of_fit_ref 1.134
_refine_ls_hydrogen_treatment constr
_refine_ls_matrix_type full
_refine_ls_number_parameters 359
_refine_ls_number_reflns 5854
_refine_ls_number_restraints 0
_refine_ls_restrained_S_all 1.134
_refine_ls_R_factor_all 0.0240
_refine_ls_R_factor_gt 0.0239
_refine_ls_shift/su_max 0.004
_refine_ls_shift/su_mean 0.000
_refine_ls_structure_factor_coef Fsqd
_refine_ls_weighting_details 'w=1/[\s^2^(Fo^2^)+(0.0304P)^2^+1.5317P] where P=(Fo^2^+2Fc^2^)/3'
_refine_ls_weighting_scheme calc
_refine_ls_wR_factor_gt 0.0622
_refine_ls_wR_factor_ref 0.0623
_reflns_Friedel_coverage 0.000
_reflns_number_gt 5833
_reflns_number_total 5854
_reflns_threshold_expression 'I > 2\s(I)'
_cod_data_source_file d6dt00387g2.cif
_cod_data_source_block 2
_cod_depositor_comments 'Adding full bibliography for 7720679--7720691.cif.'
_cod_database_code 7720683
_shelx_shelxl_version_number 2018/3
_shelx_space_group_comment
; 
The symmetry employed for this shelxl refinement is uniquely defined 
by the following loop, which should always be used as a source of 
symmetry information in preference to the above space-group names. 
They are only intended as comments. 
;
_shelx_estimated_absorpt_t_min 0.243
_shelx_estimated_absorpt_t_max 0.499

loop_
_space_group_symop_operation_xyz
'x, y, z'
'-x, -y, -z'

loop_
_atom_site_label
_atom_site_type_symbol
_atom_site_fract_x
_atom_site_fract_y
_atom_site_fract_z
_atom_site_U_iso_or_equiv
_atom_site_adp_type
_atom_site_occupancy
_atom_site_site_symmetry_order
_atom_site_calc_flag
_atom_site_refinement_flags_posn
_atom_site_refinement_flags_adp
_atom_site_refinement_flags_occupancy
_atom_site_disorder_assembly
_atom_site_disorder_group
V1 V 0.72384(4) 0.60880(3) 0.79880(2) 0.01522(9) Uani 1 1 d . . . . .
O1 O 0.63752(16) 0.58229(13) 0.68562(10) 0.0186(3) Uani 1 1 d . . . . .
O2 O 0.60980(16) 0.53444(13) 0.87774(10) 0.0181(3) Uani 1 1 d . . . . .
O3 O 0.86881(17) 0.55327(14) 0.79411(11) 0.0206(3) Uani 1 1 d . . . . .
C1 C 0.6646(2) 0.51545(19) 0.60709(15) 0.0168(4) Uani 1 1 d . . . . .
C2 C 0.7737(2) 0.55280(18) 0.54946(15) 0.0176(4) Uani 1 1 d . . . . .
Br1 Br 0.89114(3) 0.69445(2) 0.58509(2) 0.02418(8) Uani 1 1 d . . . . .
C3 C 0.7958(2) 0.4907(2) 0.46476(15) 0.0197(4) Uani 1 1 d . . . . .
H3 H 0.870578 0.516566 0.426048 0.024 Uiso 1 1 calc R U . . .
C4 C 0.7055(3) 0.39008(19) 0.43847(15) 0.0197(4) Uani 1 1 d . . . . .
Br2 Br 0.72380(3) 0.31102(2) 0.31839(2) 0.02516(8) Uani 1 1 d . . . . .
C5 C 0.5983(2) 0.34908(19) 0.49510(15) 0.0187(4) Uani 1 1 d . . . . .
H5 H 0.538966 0.278881 0.475555 0.022 Uiso 1 1 calc R U . . .
C6 C 0.5776(2) 0.41068(19) 0.58052(15) 0.0171(4) Uani 1 1 d . . . . .
C7 C 0.4577(2) 0.37017(19) 0.64230(14) 0.0171(4) Uani 1 1 d . . . . .
H7A H 0.408544 0.438972 0.664659 0.020 Uiso 1 1 calc R U . . .
H7B H 0.388702 0.313273 0.605014 0.020 Uiso 1 1 calc R U . . .
N1 N 0.50707(19) 0.31424(15) 0.72304(12) 0.0150(4) Uani 1 1 d . . . . .
C8 C 0.5418(2) 0.19461(18) 0.70227(14) 0.0151(4) Uani 1 1 d . . . . .
C9 C 0.6853(2) 0.17454(19) 0.70798(14) 0.0164(4) Uani 1 1 d . . . . .
C10 C 0.7211(2) 0.0597(2) 0.68950(16) 0.0204(4) Uani 1 1 d . . . . .
H10 H 0.817590 0.045755 0.692306 0.024 Uiso 1 1 calc R U . . .
C11 C 0.6192(3) -0.0341(2) 0.66726(16) 0.0233(5) Uani 1 1 d . . . . .
H11 H 0.645297 -0.111925 0.656345 0.028 Uiso 1 1 calc R U . . .
C12 C 0.4787(3) -0.0138(2) 0.66096(16) 0.0217(5) Uani 1 1 d . . . . .
H12 H 0.408985 -0.078460 0.644917 0.026 Uiso 1 1 calc R U . . .
C13 C 0.4371(2) 0.09938(19) 0.67762(15) 0.0176(4) Uani 1 1 d . . . . .
C14 C 0.8008(2) 0.2733(2) 0.73622(16) 0.0201(4) Uani 1 1 d . . . . .
H14 H 0.755160 0.347972 0.746962 0.024 Uiso 1 1 calc R U . . .
C15 C 0.9094(3) 0.2908(2) 0.65997(18) 0.0277(5) Uani 1 1 d . . . . .
H15A H 0.956710 0.219125 0.648252 0.042 Uiso 1 1 calc R U . . .
H15B H 0.979618 0.357486 0.680319 0.042 Uiso 1 1 calc R U . . .
H15C H 0.861409 0.307162 0.602556 0.042 Uiso 1 1 calc R U . . .
C16 C 0.8750(3) 0.2531(2) 0.82797(17) 0.0264(5) Uani 1 1 d . . . . .
H16A H 0.804160 0.238654 0.875455 0.040 Uiso 1 1 calc R U . . .
H16B H 0.939681 0.323127 0.848996 0.040 Uiso 1 1 calc R U . . .
H16C H 0.928382 0.184554 0.818044 0.040 Uiso 1 1 calc R U . . .
C17 C 0.2793(2) 0.11189(19) 0.66767(15) 0.0188(4) Uani 1 1 d . . . . .
H17 H 0.265909 0.197397 0.679510 0.023 Uiso 1 1 calc R U . . .
C18 C 0.2229(3) 0.0686(2) 0.56855(17) 0.0283(5) Uani 1 1 d . . . . .
H18A H 0.232867 -0.015729 0.556206 0.043 Uiso 1 1 calc R U . . .
H18B H 0.276937 0.112736 0.523192 0.043 Uiso 1 1 calc R U . . .
H18C H 0.122984 0.081143 0.563103 0.043 Uiso 1 1 calc R U . . .
C19 C 0.1941(2) 0.0439(2) 0.73908(18) 0.0251(5) Uani 1 1 d . . . . .
H19A H 0.203150 -0.040582 0.727149 0.038 Uiso 1 1 calc R U . . .
H19B H 0.094406 0.057201 0.733579 0.038 Uiso 1 1 calc R U . . .
H19C H 0.230322 0.071776 0.802128 0.038 Uiso 1 1 calc R U . . .
C20 C 0.4276(2) 0.33340(19) 0.80876(14) 0.0165(4) Uani 1 1 d . . . . .
H20A H 0.349018 0.269618 0.809876 0.020 Uiso 1 1 calc R U . . .
H20B H 0.386299 0.409258 0.808725 0.020 Uiso 1 1 calc R U . . .
C21 C 0.5203(2) 0.33558(19) 0.89542(14) 0.0162(4) Uani 1 1 d . . . . .
C22 C 0.5145(2) 0.23955(19) 0.94913(15) 0.0170(4) Uani 1 1 d . . . . .
H22 H 0.452197 0.170537 0.931209 0.020 Uiso 1 1 calc R U . . .
C23 C 0.6000(2) 0.2449(2) 1.02883(15) 0.0192(4) Uani 1 1 d . . . . .
Br3 Br 0.58671(2) 0.11690(2) 1.10506(2) 0.02217(7) Uani 1 1 d . . . . .
C24 C 0.6939(2) 0.3425(2) 1.05611(15) 0.0189(4) Uani 1 1 d . . . . .
H24 H 0.753284 0.344112 1.109952 0.023 Uiso 1 1 calc R U . . .
C25 C 0.6995(2) 0.43780(19) 1.00326(15) 0.0170(4) Uani 1 1 d . . . . .
Br4 Br 0.82861(2) 0.57215(2) 1.03900(2) 0.02142(7) Uani 1 1 d . . . . .
C26 C 0.6118(2) 0.43703(19) 0.92427(14) 0.0163(4) Uani 1 1 d . . . . .
O4 O 0.75276(16) 0.75888(13) 0.83271(11) 0.0196(3) Uani 1 1 d . . . . .
C27 C 0.8656(2) 0.8531(2) 0.85152(17) 0.0222(5) Uani 1 1 d . . . . .
H27 H 0.876938 0.897507 0.794850 0.027 Uiso 1 1 calc R U . . .
C28 C 0.8203(3) 0.9354(3) 0.9301(2) 0.0418(7) Uani 1 1 d . . . . .
H28A H 0.729726 0.962373 0.913328 0.063 Uiso 1 1 calc R U . . .
H28B H 0.891806 1.003540 0.941587 0.063 Uiso 1 1 calc R U . . .
H28C H 0.809869 0.893728 0.986669 0.063 Uiso 1 1 calc R U . . .
C29 C 1.0038(3) 0.8063(2) 0.87200(19) 0.0273(5) Uani 1 1 d . . . . .
H29A H 0.995407 0.763589 0.928075 0.041 Uiso 1 1 calc R U . . .
H29B H 1.078556 0.872215 0.882194 0.041 Uiso 1 1 calc R U . . .
H29C H 1.027369 0.752628 0.819072 0.041 Uiso 1 1 calc R U . . .

loop_
_atom_site_aniso_label
_atom_site_aniso_U_11
_atom_site_aniso_U_22
_atom_site_aniso_U_33
_atom_site_aniso_U_23
_atom_site_aniso_U_13
_atom_site_aniso_U_12
V1 0.01782(19) 0.01415(18) 0.01381(18) 0.00021(13) 0.00210(14) 0.00288(14)
O1 0.0229(8) 0.0181(7) 0.0147(7) -0.0008(6) 0.0017(6) 0.0037(6)
O2 0.0201(8) 0.0185(7) 0.0164(7) 0.0024(6) 0.0044(6) 0.0038(6)
O3 0.0213(8) 0.0197(8) 0.0215(8) 0.0009(6) 0.0034(6) 0.0057(6)
C1 0.0206(11) 0.0181(10) 0.0126(10) 0.0020(8) -0.0001(8) 0.0064(8)
C2 0.0220(11) 0.0144(10) 0.0170(10) 0.0036(8) 0.0000(8) 0.0033(8)
Br1 0.02865(14) 0.01969(12) 0.02302(13) 0.00136(9) 0.00475(10) -0.00306(9)
C3 0.0244(12) 0.0224(11) 0.0141(10) 0.0062(8) 0.0050(8) 0.0071(9)
C4 0.0280(12) 0.0192(10) 0.0131(10) 0.0028(8) 0.0014(9) 0.0071(9)
Br2 0.03740(15) 0.02324(13) 0.01447(12) -0.00095(9) 0.00652(10) 0.00291(10)
C5 0.0236(11) 0.0177(10) 0.0158(10) 0.0025(8) -0.0012(9) 0.0054(9)
C6 0.0201(11) 0.0178(10) 0.0144(10) 0.0050(8) -0.0008(8) 0.0044(8)
C7 0.0179(11) 0.0189(10) 0.0152(10) 0.0036(8) -0.0005(8) 0.0042(8)
N1 0.0178(9) 0.0163(8) 0.0118(8) 0.0023(7) 0.0016(7) 0.0052(7)
C8 0.0194(11) 0.0165(10) 0.0103(9) 0.0022(7) 0.0019(8) 0.0041(8)
C9 0.0192(11) 0.0191(10) 0.0118(9) 0.0030(8) 0.0021(8) 0.0039(8)
C10 0.0210(11) 0.0223(11) 0.0195(11) 0.0025(9) 0.0037(9) 0.0085(9)
C11 0.0290(13) 0.0183(11) 0.0236(11) 0.0014(9) 0.0045(9) 0.0077(9)
C12 0.0239(12) 0.0168(11) 0.0242(11) 0.0014(9) 0.0032(9) 0.0013(9)
C13 0.0215(11) 0.0175(10) 0.0145(10) 0.0018(8) 0.0029(8) 0.0040(8)
C14 0.0170(11) 0.0197(11) 0.0244(11) 0.0023(9) 0.0021(9) 0.0045(8)
C15 0.0214(12) 0.0305(13) 0.0330(13) 0.0107(10) 0.0077(10) 0.0034(10)
C16 0.0218(12) 0.0320(13) 0.0246(12) -0.0009(10) -0.0024(10) 0.0026(10)
C17 0.0184(11) 0.0190(10) 0.0191(11) 0.0016(8) -0.0008(9) 0.0024(8)
C18 0.0282(13) 0.0324(13) 0.0235(12) -0.0021(10) -0.0065(10) 0.0038(10)
C19 0.0193(11) 0.0260(12) 0.0311(13) 0.0066(10) 0.0044(10) 0.0031(9)
C20 0.0167(10) 0.0186(10) 0.0146(10) 0.0008(8) 0.0019(8) 0.0039(8)
C21 0.0163(10) 0.0217(11) 0.0113(10) 0.0001(8) 0.0031(8) 0.0060(8)
C22 0.0180(11) 0.0180(10) 0.0151(10) 0.0005(8) 0.0029(8) 0.0025(8)
C23 0.0229(11) 0.0216(11) 0.0145(10) 0.0045(8) 0.0047(8) 0.0066(9)
Br3 0.02647(14) 0.02296(13) 0.01780(12) 0.00647(9) -0.00168(9) 0.00252(9)
C24 0.0178(11) 0.0271(11) 0.0123(10) 0.0008(8) 0.0022(8) 0.0052(9)
C25 0.0152(10) 0.0190(10) 0.0161(10) -0.0031(8) 0.0044(8) 0.0021(8)
Br4 0.02019(13) 0.02461(13) 0.01776(12) -0.00313(9) 0.00163(9) -0.00151(9)
C26 0.0188(10) 0.0170(10) 0.0136(10) 0.0005(8) 0.0052(8) 0.0045(8)
O4 0.0192(8) 0.0173(7) 0.0223(8) 0.0001(6) 0.0010(6) 0.0031(6)
C27 0.0240(12) 0.0166(10) 0.0253(12) 0.0018(9) -0.0003(9) -0.0009(9)
C28 0.0269(14) 0.0321(14) 0.061(2) -0.0238(14) -0.0013(13) 0.0019(11)
C29 0.0201(12) 0.0266(12) 0.0343(13) 0.0005(10) 0.0032(10) -0.0009(9)

loop_
_atom_type_symbol
_atom_type_description
_atom_type_scat_dispersion_real
_atom_type_scat_dispersion_imag
_atom_type_scat_source
C C 0.0181 0.0091 'International Tables Vol C Tables 4.2.6.8 and 6.1.1.4'
H H 0.0000 0.0000 'International Tables Vol C Tables 4.2.6.8 and 6.1.1.4'
N N 0.0311 0.0180 'International Tables Vol C Tables 4.2.6.8 and 6.1.1.4'
O O 0.0492 0.0322 'International Tables Vol C Tables 4.2.6.8 and 6.1.1.4'
V V 0.0687 2.1097 'International Tables Vol C Tables 4.2.6.8 and 6.1.1.4'
Br Br -0.6763 1.2805 'International Tables Vol C Tables 4.2.6.8 and 6.1.1.4'

loop_
_geom_angle_atom_site_label_1
_geom_angle_atom_site_label_2
_geom_angle_atom_site_label_3
_geom_angle
_geom_angle_site_symmetry_1
_geom_angle_site_symmetry_3
_geom_angle_publ_flag
O3 V1 O4 110.25(8) . . ?
O3 V1 O2 109.66(8) . . ?
O4 V1 O2 111.01(7) . . ?
O3 V1 O1 108.46(8) . . ?
O4 V1 O1 110.85(7) . . ?
O2 V1 O1 106.50(7) . . ?
O3 V1 N1 93.24(6) . . ?
O4 V1 N1 156.51(6) . . ?
O2 V1 N1 58.59(6) . . ?
O1 V1 N1 58.89(6) . . ?
C1 O1 V1 132.88(14) . . ?
C26 O2 V1 135.81(14) . . ?
O1 C1 C2 120.6(2) . . ?
O1 C1 C6 119.8(2) . . ?
C2 C1 C6 119.5(2) . . ?
C3 C2 C1 121.6(2) . . ?
C3 C2 Br1 118.80(17) . . ?
C1 C2 Br1 119.58(16) . . ?
C4 C3 C2 117.9(2) . . ?
C4 C3 H3 121.1 . . ?
C2 C3 H3 121.1 . . ?
C3 C4 C5 122.0(2) . . ?
C3 C4 Br2 118.62(17) . . ?
C5 C4 Br2 119.34(17) . . ?
C4 C5 C6 120.0(2) . . ?
C4 C5 H5 120.0 . . ?
C6 C5 H5 120.0 . . ?
C5 C6 C1 119.0(2) . . ?
C5 C6 C7 121.1(2) . . ?
C1 C6 C7 119.83(19) . . ?
N1 C7 C6 112.48(17) . . ?
N1 C7 H7A 109.1 . . ?
C6 C7 H7A 109.1 . . ?
N1 C7 H7B 109.1 . . ?
C6 C7 H7B 109.1 . . ?
H7A C7 H7B 107.8 . . ?
C8 N1 C7 114.80(16) . . ?
C8 N1 C20 114.77(16) . . ?
C7 N1 C20 115.48(16) . . ?
C8 N1 V1 134.04(13) . . ?
C7 N1 V1 87.19(11) . . ?
C20 N1 V1 86.63(11) . . ?
C9 C8 C13 120.04(19) . . ?
C9 C8 N1 117.92(19) . . ?
C13 C8 N1 122.04(19) . . ?
C10 C9 C8 118.9(2) . . ?
C10 C9 C14 119.2(2) . . ?
C8 C9 C14 121.91(19) . . ?
C11 C10 C9 121.4(2) . . ?
C11 C10 H10 119.3 . . ?
C9 C10 H10 119.3 . . ?
C10 C11 C12 119.5(2) . . ?
C10 C11 H11 120.3 . . ?
C12 C11 H11 120.3 . . ?
C11 C12 C13 121.6(2) . . ?
C11 C12 H12 119.2 . . ?
C13 C12 H12 119.2 . . ?
C12 C13 C8 118.6(2) . . ?
C12 C13 C17 117.2(2) . . ?
C8 C13 C17 124.20(19) . . ?
C9 C14 C15 112.44(19) . . ?
C9 C14 C16 111.28(19) . . ?
C15 C14 C16 110.21(19) . . ?
C9 C14 H14 107.6 . . ?
C15 C14 H14 107.6 . . ?
C16 C14 H14 107.6 . . ?
C14 C15 H15A 109.5 . . ?
C14 C15 H15B 109.5 . . ?
H15A C15 H15B 109.5 . . ?
C14 C15 H15C 109.5 . . ?
H15A C15 H15C 109.5 . . ?
H15B C15 H15C 109.5 . . ?
C14 C16 H16A 109.5 . . ?
C14 C16 H16B 109.5 . . ?
H16A C16 H16B 109.5 . . ?
C14 C16 H16C 109.5 . . ?
H16A C16 H16C 109.5 . . ?
H16B C16 H16C 109.5 . . ?
C13 C17 C19 111.22(18) . . ?
C13 C17 C18 111.09(19) . . ?
C19 C17 C18 109.7(2) . . ?
C13 C17 H17 108.2 . . ?
C19 C17 H17 108.2 . . ?
C18 C17 H17 108.2 . . ?
C17 C18 H18A 109.5 . . ?
C17 C18 H18B 109.5 . . ?
H18A C18 H18B 109.5 . . ?
C17 C18 H18C 109.5 . . ?
H18A C18 H18C 109.5 . . ?
H18B C18 H18C 109.5 . . ?
C17 C19 H19A 109.5 . . ?
C17 C19 H19B 109.5 . . ?
H19A C19 H19B 109.5 . . ?
C17 C19 H19C 109.5 . . ?
H19A C19 H19C 109.5 . . ?
H19B C19 H19C 109.5 . . ?
N1 C20 C21 111.94(17) . . ?
N1 C20 H20A 109.2 . . ?
C21 C20 H20A 109.2 . . ?
N1 C20 H20B 109.2 . . ?
C21 C20 H20B 109.2 . . ?
H20A C20 H20B 107.9 . . ?
C22 C21 C26 118.79(19) . . ?
C22 C21 C20 121.4(2) . . ?
C26 C21 C20 119.75(19) . . ?
C23 C22 C21 120.0(2) . . ?
C23 C22 H22 120.0 . . ?
C21 C22 H22 120.0 . . ?
C24 C23 C22 121.7(2) . . ?
C24 C23 Br3 118.14(16) . . ?
C22 C23 Br3 120.11(17) . . ?
C23 C24 C25 118.4(2) . . ?
C23 C24 H24 120.8 . . ?
C25 C24 H24 120.8 . . ?
C24 C25 C26 121.4(2) . . ?
C24 C25 Br4 119.04(16) . . ?
C26 C25 Br4 119.54(16) . . ?
O2 C26 C25 120.80(19) . . ?
O2 C26 C21 119.56(19) . . ?
C25 C26 C21 119.6(2) . . ?
C27 O4 V1 141.32(14) . . ?
O4 C27 C28 107.4(2) . . ?
O4 C27 C29 111.63(18) . . ?
C28 C27 C29 113.0(2) . . ?
O4 C27 H27 108.2 . . ?
C28 C27 H27 108.2 . . ?
C29 C27 H27 108.2 . . ?
C27 C28 H28A 109.5 . . ?
C27 C28 H28B 109.5 . . ?
H28A C28 H28B 109.5 . . ?
C27 C28 H28C 109.5 . . ?
H28A C28 H28C 109.5 . . ?
H28B C28 H28C 109.5 . . ?
C27 C29 H29A 109.5 . . ?
C27 C29 H29B 109.5 . . ?
H29A C29 H29B 109.5 . . ?
C27 C29 H29C 109.5 . . ?
H29A C29 H29C 109.5 . . ?
H29B C29 H29C 109.5 . . ?

loop_
_geom_bond_atom_site_label_1
_geom_bond_atom_site_label_2
_geom_bond_distance
_geom_bond_site_symmetry_2
_geom_bond_publ_flag
V1 O3 1.5791(16) . ?
V1 O4 1.7349(15) . ?
V1 O2 1.7915(15) . ?
V1 O1 1.8003(15) . ?
V1 N1 3.8229(18) . ?
O1 C1 1.352(3) . ?
O2 C26 1.352(3) . ?
C1 C2 1.395(3) . ?
C1 C6 1.403(3) . ?
C2 C3 1.387(3) . ?
C2 Br1 1.895(2) . ?
C3 C4 1.383(3) . ?
C3 H3 0.9500 . ?
C4 C5 1.386(3) . ?
C4 Br2 1.899(2) . ?
C5 C6 1.390(3) . ?
C5 H5 0.9500 . ?
C6 C7 1.517(3) . ?
C7 N1 1.469(3) . ?
C7 H7A 0.9900 . ?
C7 H7B 0.9900 . ?
N1 C8 1.449(3) . ?
N1 C20 1.470(3) . ?
C8 C9 1.411(3) . ?
C8 C13 1.414(3) . ?
C9 C10 1.396(3) . ?
C9 C14 1.514(3) . ?
C10 C11 1.379(3) . ?
C10 H10 0.9500 . ?
C11 C12 1.385(3) . ?
C11 H11 0.9500 . ?
C12 C13 1.396(3) . ?
C12 H12 0.9500 . ?
C13 C17 1.529(3) . ?
C14 C15 1.532(3) . ?
C14 C16 1.535(3) . ?
C14 H14 1.0000 . ?
C15 H15A 0.9800 . ?
C15 H15B 0.9800 . ?
C15 H15C 0.9800 . ?
C16 H16A 0.9800 . ?
C16 H16B 0.9800 . ?
C16 H16C 0.9800 . ?
C17 C19 1.535(3) . ?
C17 C18 1.538(3) . ?
C17 H17 1.0000 . ?
C18 H18A 0.9800 . ?
C18 H18B 0.9800 . ?
C18 H18C 0.9800 . ?
C19 H19A 0.9800 . ?
C19 H19B 0.9800 . ?
C19 H19C 0.9800 . ?
C20 C21 1.513(3) . ?
C20 H20A 0.9900 . ?
C20 H20B 0.9900 . ?
C21 C22 1.395(3) . ?
C21 C26 1.403(3) . ?
C22 C23 1.389(3) . ?
C22 H22 0.9500 . ?
C23 C24 1.379(3) . ?
C23 Br3 1.901(2) . ?
C24 C25 1.381(3) . ?
C24 H24 0.9500 . ?
C25 C26 1.399(3) . ?
C25 Br4 1.892(2) . ?
O4 C27 1.444(3) . ?
C27 C28 1.506(4) . ?
C27 C29 1.506(3) . ?
C27 H27 1.0000 . ?
C28 H28A 0.9800 . ?
C28 H28B 0.9800 . ?
C28 H28C 0.9800 . ?
C29 H29A 0.9800 . ?
C29 H29B 0.9800 . ?
C29 H29C 0.9800 . ?

loop_
_geom_hbond_atom_site_label_D
_geom_hbond_atom_site_label_H
_geom_hbond_atom_site_label_A
_geom_hbond_distance_DH
_geom_hbond_distance_HA
_geom_hbond_distance_DA
_geom_hbond_angle_DHA
_geom_hbond_site_symmetry_A
_geom_hbond_publ_flag
C20 H20B Br4 0.99 3.03 3.498(2) 110.1 2_667 yes
C24 H24 Br2 0.95 3.07 3.835(2) 138.4 1_556 yes
C28 H28A Br3 0.98 3.05 3.876(3) 142.4 2_667 yes
C29 H29A Br4 0.98 3.14 4.007(3) 149.0 . yes
C29 H29C O3 0.98 2.59 3.144(3) 115.7 . yes
C14 H14 O3 1.00 2.51 3.232(3) 128.7 . yes

loop_
_geom_torsion_atom_site_label_1
_geom_torsion_atom_site_label_2
_geom_torsion_atom_site_label_3
_geom_torsion_atom_site_label_4
_geom_torsion
_geom_torsion_site_symmetry_1
_geom_torsion_site_symmetry_2
_geom_torsion_site_symmetry_3
_geom_torsion_site_symmetry_4
_geom_torsion_publ_flag
O3 V1 O1 C1 9.3(2) . . . . ?
O4 V1 O1 C1 130.49(19) . . . . ?
O2 V1 O1 C1 -108.64(19) . . . . ?
N1 V1 O1 C1 -73.10(18) . . . . ?
O3 V1 O2 C26 -9.1(2) . . . . ?
O4 V1 O2 C26 -131.22(19) . . . . ?
O1 V1 O2 C26 108.0(2) . . . . ?
N1 V1 O2 C26 72.35(19) . . . . ?
V1 O1 C1 C2 -76.3(3) . . . . ?
V1 O1 C1 C6 107.2(2) . . . . ?
O1 C1 C2 C3 -174.50(19) . . . . ?
C6 C1 C2 C3 2.0(3) . . . . ?
O1 C1 C2 Br1 3.4(3) . . . . ?
C6 C1 C2 Br1 179.87(15) . . . . ?
C1 C2 C3 C4 0.3(3) . . . . ?
Br1 C2 C3 C4 -177.59(16) . . . . ?
C2 C3 C4 C5 -1.8(3) . . . . ?
C2 C3 C4 Br2 174.83(16) . . . . ?
C3 C4 C5 C6 1.1(3) . . . . ?
Br2 C4 C5 C6 -175.60(16) . . . . ?
C4 C5 C6 C1 1.3(3) . . . . ?
C4 C5 C6 C7 177.8(2) . . . . ?
O1 C1 C6 C5 173.75(19) . . . . ?
C2 C1 C6 C5 -2.8(3) . . . . ?
O1 C1 C6 C7 -2.8(3) . . . . ?
C2 C1 C6 C7 -179.31(19) . . . . ?
C5 C6 C7 N1 105.3(2) . . . . ?
C1 C6 C7 N1 -78.2(2) . . . . ?
C6 C7 N1 C8 -76.6(2) . . . . ?
C6 C7 N1 C20 146.35(18) . . . . ?
C6 C7 N1 V1 61.44(16) . . . . ?
C7 N1 C8 C9 110.5(2) . . . . ?
C20 N1 C8 C9 -112.1(2) . . . . ?
V1 N1 C8 C9 -1.3(3) . . . . ?
C7 N1 C8 C13 -70.0(2) . . . . ?
C20 N1 C8 C13 67.3(2) . . . . ?
V1 N1 C8 C13 178.20(14) . . . . ?
C13 C8 C9 C10 -0.4(3) . . . . ?
N1 C8 C9 C10 179.13(18) . . . . ?
C13 C8 C9 C14 -178.60(19) . . . . ?
N1 C8 C9 C14 0.9(3) . . . . ?
C8 C9 C10 C11 -1.0(3) . . . . ?
C14 C9 C10 C11 177.3(2) . . . . ?
C9 C10 C11 C12 1.5(3) . . . . ?
C10 C11 C12 C13 -0.7(4) . . . . ?
C11 C12 C13 C8 -0.6(3) . . . . ?
C11 C12 C13 C17 179.3(2) . . . . ?
C9 C8 C13 C12 1.1(3) . . . . ?
N1 C8 C13 C12 -178.37(19) . . . . ?
C9 C8 C13 C17 -178.79(19) . . . . ?
N1 C8 C13 C17 1.7(3) . . . . ?
C10 C9 C14 C15 62.3(3) . . . . ?
C8 C9 C14 C15 -119.5(2) . . . . ?
C10 C9 C14 C16 -61.9(3) . . . . ?
C8 C9 C14 C16 116.3(2) . . . . ?
C12 C13 C17 C19 63.0(3) . . . . ?
C8 C13 C17 C19 -117.1(2) . . . . ?
C12 C13 C17 C18 -59.5(3) . . . . ?
C8 C13 C17 C18 120.4(2) . . . . ?
C8 N1 C20 C21 74.2(2) . . . . ?
C7 N1 C20 C21 -148.78(18) . . . . ?
V1 N1 C20 C21 -63.51(16) . . . . ?
N1 C20 C21 C22 -103.7(2) . . . . ?
N1 C20 C21 C26 77.9(2) . . . . ?
C26 C21 C22 C23 -0.9(3) . . . . ?
C20 C21 C22 C23 -179.36(19) . . . . ?
C21 C22 C23 C24 -1.3(3) . . . . ?
C21 C22 C23 Br3 177.32(16) . . . . ?
C22 C23 C24 C25 1.5(3) . . . . ?
Br3 C23 C24 C25 -177.16(16) . . . . ?
C23 C24 C25 C26 0.6(3) . . . . ?
C23 C24 C25 Br4 -179.53(16) . . . . ?
V1 O2 C26 C25 75.5(3) . . . . ?
V1 O2 C26 C21 -107.3(2) . . . . ?
C24 C25 C26 O2 174.38(19) . . . . ?
Br4 C25 C26 O2 -5.5(3) . . . . ?
C24 C25 C26 C21 -2.8(3) . . . . ?
Br4 C25 C26 C21 177.29(15) . . . . ?
C22 C21 C26 O2 -174.28(18) . . . . ?
C20 C21 C26 O2 4.2(3) . . . . ?
C22 C21 C26 C25 2.9(3) . . . . ?
C20 C21 C26 C25 -178.62(19) . . . . ?
O3 V1 O4 C27 6.5(2) . . . . ?
O2 V1 O4 C27 128.2(2) . . . . ?
O1 V1 O4 C27 -113.6(2) . . . . ?
N1 V1 O4 C27 -172.87(17) . . . . ?
V1 O4 C27 C28 -145.0(2) . . . . ?
V1 O4 C27 C29 -20.6(3) . . . . ?
